data_4082009
loop_
_publ_author_name
'Alzamly, Ahmed'
'Gambarotta, Sandro'
'Korobkov, Ilia'

_publ_section_title
;
 Polymer-Free Ethylene Oligomerization Using a Pyridine-Based Pincer
 PNP-Type of Ligand
;
_journal_issue 23
_journal_name_full Organometallics
_journal_page_first 7204
_journal_paper_doi 10.1021/om4008828
_journal_volume 32
_journal_year 2013
_chemical_formula_sum 'C57.5 H74 Al2 Cl3 Cr N P2'
_chemical_formula_weight 1053.43
_chemical_name_systematic
; 
 ? 
;
_space_group_IT_number 9
_symmetry_cell_setting monoclinic
_symmetry_space_group_name_Hall 'C -2yc'
_symmetry_space_group_name_H-M 'C 1 c 1'
_atom_sites_solution_hydrogens geom
_atom_sites_solution_primary direct
_atom_sites_solution_secondary difmap
_audit_creation_method SHELXL-97
_cell_angle_alpha 90.00
_cell_angle_beta 114.266(7)
_cell_angle_gamma 90.00
_cell_formula_units_Z 4
_cell_length_a 18.270(2)
_cell_length_b 30.639(4)
_cell_length_c 13.5899(17)
_cell_measurement_reflns_used 9108
_cell_measurement_temperature 200(2)
_cell_measurement_theta_max 28.56
_cell_measurement_theta_min 2.34
_cell_volume 6935.2(15)
_computing_cell_refinement 'APEX II, Bruker (2009)'
_computing_data_collection 'APEX II, Bruker (2009)'
_computing_data_reduction 'XPREP, Bruker (2009)'
_computing_molecular_graphics 'SHELXTL, Bruker (2004)'
_computing_publication_material 'SHELXTL, Bruker (2004)'
_computing_structure_refinement 'SHELXL-97 (Sheldrick, 2008)'
_computing_structure_solution 'SHELXS-97 (Sheldrick, 2008)'
_diffrn_ambient_temperature 200(2)
_diffrn_measured_fraction_theta_full 0.984
_diffrn_measured_fraction_theta_max 0.984
_diffrn_measurement_device_type 'Bruker APEX-II CCD'
_diffrn_measurement_method '\f and \w scans'
_diffrn_radiation_monochromator graphite
_diffrn_radiation_source 'fine-focus sealed tube'
_diffrn_radiation_type MoK\a
_diffrn_radiation_wavelength 0.71073
_diffrn_reflns_av_R_equivalents 0.0341
_diffrn_reflns_av_sigmaI/netI 0.0498
_diffrn_reflns_limit_h_max 24
_diffrn_reflns_limit_h_min -24
_diffrn_reflns_limit_k_max 40
_diffrn_reflns_limit_k_min -41
_diffrn_reflns_limit_l_max 18
_diffrn_reflns_limit_l_min -18
_diffrn_reflns_number 49150
_diffrn_reflns_theta_full 28.58
_diffrn_reflns_theta_max 28.58
_diffrn_reflns_theta_min 1.73
_exptl_absorpt_coefficient_mu 0.382
_exptl_absorpt_correction_T_max 0.9345
_exptl_absorpt_correction_T_min 0.9173
_exptl_absorpt_correction_type multi-scan
_exptl_absorpt_process_details 'SADABS, Bruker (2003)'
_exptl_crystal_colour blue
_exptl_crystal_density_diffrn 1.009
_exptl_crystal_density_meas ?
_exptl_crystal_density_method 'not measured'
_exptl_crystal_description block
_exptl_crystal_F_000 2228
_exptl_crystal_size_max 0.23
_exptl_crystal_size_mid 0.21
_exptl_crystal_size_min 0.18
_refine_diff_density_max 0.828
_refine_diff_density_min -0.347
_refine_diff_density_rms 0.084
_refine_ls_abs_structure_details 'Flack H D (1983), Acta Cryst. A39, 876-881'
_refine_ls_abs_structure_Flack 0.04(2)
_refine_ls_extinction_method none
_refine_ls_goodness_of_fit_ref 1.034
_refine_ls_hydrogen_treatment constr
_refine_ls_matrix_type full
_refine_ls_number_parameters 553
_refine_ls_number_reflns 16749
_refine_ls_number_restraints 8
_refine_ls_restrained_S_all 1.036
_refine_ls_R_factor_all 0.0930
_refine_ls_R_factor_gt 0.0620
_refine_ls_shift/su_max 0.000
_refine_ls_shift/su_mean 0.000
_refine_ls_structure_factor_coef Fsqd
_refine_ls_weighting_details 'calc w=1/[\s^2^(Fo^2^)+(0.1164P)^2^]'
_refine_ls_weighting_scheme calc
_refine_ls_wR_factor_gt 0.1588
_refine_ls_wR_factor_ref 0.1800
_reflns_number_gt 12228
_reflns_number_total 16749
_reflns_threshold_expression >2sigma(I)
_cod_data_source_file om4008828_si_002.cif
_cod_data_source_block sg287
_cod_depositor_comments
;
The following automatic conversions were performed:

'_symmetry_cell_setting' value 'Monoclinic' changed to 'monoclinic'
according to /home/saulius/struct/CIF-dictionaries/cif_core.dic
dictionary named 'cif_core.dic' version 2.4.2 from 2011-04-26.

Automatic conversion script
Id: cif_fix_values 1891 2012-01-12 08:04:46Z andrius 

The following automatic conversions were performed:

'_exptl_crystal_density_meas' value 'n/a' was changed to '?' - the
value is perceived as not measured.

Automatic conversion script
Id: cif_fix_values 3008 2015-01-20 13:52:24Z robertas 
;
_cod_original_cell_volume 6935.2(16)
_cod_original_sg_symbol_H-M Cc
_cod_original_formula_sum 'C57.50 H74 Al2 Cl3 Cr N P2'
_cod_database_code 4082009

loop_
_symmetry_equiv_pos_as_xyz
'x, y, z'
'x, -y, z+1/2'
'x+1/2, y+1/2, z'
'x+1/2, -y+1/2, z+1/2'

loop_
_atom_site_label
_atom_site_type_symbol
_atom_site_fract_x
_atom_site_fract_y
_atom_site_fract_z
_atom_site_U_iso_or_equiv
_atom_site_adp_type
_atom_site_occupancy
_atom_site_symmetry_multiplicity
_atom_site_calc_flag
_atom_site_refinement_flags
Cr1 Cr 0.14840(3) 0.273880(18) 0.32541(4) 0.03915(14) Uani 1 1 d .
Al1 Al 0.07562(7) 0.37156(4) 0.38880(10) 0.0535(3) Uani 1 1 d .
Al2 Al 0.08685(7) 0.15902(4) 0.21674(8) 0.0453(3) Uani 1 1 d .
Cl1 Cl 0.05258(5) 0.33149(3) 0.23558(7) 0.0489(2) Uani 1 1 d .
Cl2 Cl 0.18466(6) 0.33529(4) 0.49408(8) 0.0574(3) Uani 1 1 d .
Cl3 Cl 0.06583(5) 0.22607(3) 0.14016(7) 0.0472(2) Uani 1 1 d .
N1 N 0.23833(16) 0.22754(9) 0.4073(2) 0.0370(6) Uani 1 1 d .
P1 P 0.26535(5) 0.30502(3) 0.29942(7) 0.0408(2) Uani 1 1 d .
P2 P 0.07989(5) 0.22307(3) 0.40320(7) 0.0416(2) Uani 1 1 d .
C1 C 0.3367(2) 0.28525(13) 0.4316(3) 0.0448(8) Uani 1 1 d .
H1A H 0.3922 0.2874 0.4365 0.054 Uiso 1 1 calc R
H1B H 0.3329 0.3034 0.4896 0.054 Uiso 1 1 calc R
C2 C 0.3174(2) 0.23860(13) 0.4451(3) 0.0401(7) Uani 1 1 d .
C3 C 0.3769(2) 0.20785(14) 0.4937(3) 0.0477(9) Uani 1 1 d .
H3A H 0.4319 0.2159 0.5195 0.057 Uiso 1 1 calc R
C4 C 0.3562(2) 0.16575(14) 0.5043(3) 0.0533(10) Uani 1 1 d .
H4A H 0.3966 0.1443 0.5364 0.064 Uiso 1 1 calc R
C5 C 0.2763(2) 0.15463(14) 0.4681(3) 0.0494(9) Uani 1 1 d .
H5A H 0.2614 0.1256 0.4765 0.059 Uiso 1 1 calc R
C6 C 0.2174(2) 0.18609(12) 0.4193(3) 0.0397(7) Uani 1 1 d .
C7 C 0.1303(2) 0.17588(13) 0.3785(3) 0.0433(8) Uani 1 1 d .
H7A H 0.1231 0.1505 0.4199 0.052 Uiso 1 1 calc R
C8 C 0.2815(2) 0.36356(13) 0.2961(3) 0.0485(9) Uani 1 1 d .
C9 C 0.3457(4) 0.38499(17) 0.3733(4) 0.0816(16) Uani 1 1 d .
H9A H 0.3829 0.3694 0.4335 0.098 Uiso 1 1 calc R
C10 C 0.3558(5) 0.42881(19) 0.3631(5) 0.0918(18) Uani 1 1 d .
H10A H 0.4002 0.4434 0.4167 0.110 Uiso 1 1 calc R
C11 C 0.3037(4) 0.45161(18) 0.2780(5) 0.0829(16) Uani 1 1 d .
H11A H 0.3117 0.4820 0.2719 0.099 Uiso 1 1 calc R
C12 C 0.2392(4) 0.43092(19) 0.2003(5) 0.0867(17) Uani 1 1 d .
H12A H 0.2024 0.4469 0.1406 0.104 Uiso 1 1 calc R
C13 C 0.2277(3) 0.38668(15) 0.2091(4) 0.0610(11) Uani 1 1 d .
H13A H 0.1830 0.3723 0.1556 0.073 Uiso 1 1 calc R
C14 C 0.3044(2) 0.28268(13) 0.2073(3) 0.0460(8) Uani 1 1 d .
C15 C 0.3691(3) 0.30100(17) 0.1951(5) 0.0713(13) Uani 1 1 d .
H15A H 0.3932 0.3266 0.2346 0.086 Uiso 1 1 calc R
C16 C 0.3991(4) 0.2831(2) 0.1273(6) 0.0870(18) Uani 1 1 d .
H16A H 0.4452 0.2957 0.1230 0.104 Uiso 1 1 calc R
C17 C 0.3640(4) 0.2474(2) 0.0654(5) 0.0835(16) Uani 1 1 d .
H17A H 0.3841 0.2359 0.0165 0.100 Uiso 1 1 calc R
C18 C 0.2991(4) 0.2285(2) 0.0751(5) 0.0823(16) Uani 1 1 d .
H18A H 0.2748 0.2034 0.0339 0.099 Uiso 1 1 calc R
C19 C 0.2689(3) 0.24615(17) 0.1449(4) 0.0646(12) Uani 1 1 d .
H19A H 0.2235 0.2331 0.1502 0.077 Uiso 1 1 calc R
C20 C 0.1063(2) 0.22433(14) 0.5490(3) 0.0482(9) Uani 1 1 d .
C21 C 0.1500(3) 0.1925(2) 0.6187(4) 0.0726(13) Uani 1 1 d .
H21A H 0.1698 0.1682 0.5935 0.087 Uiso 1 1 calc R
C22 C 0.1651(4) 0.1962(2) 0.7276(4) 0.0860(17) Uani 1 1 d .
H22A H 0.1961 0.1742 0.7760 0.103 Uiso 1 1 calc R
C23 C 0.1386(4) 0.2286(2) 0.7659(4) 0.0783(16) Uani 1 1 d .
H23A H 0.1485 0.2293 0.8402 0.094 Uiso 1 1 calc R
C24 C 0.0962(4) 0.2616(2) 0.6980(4) 0.0767(14) Uani 1 1 d .
H24A H 0.0779 0.2858 0.7255 0.092 Uiso 1 1 calc R
C25 C 0.0804(3) 0.25941(18) 0.5896(4) 0.0615(11) Uani 1 1 d .
H25A H 0.0513 0.2823 0.5426 0.074 Uiso 1 1 calc R
C26 C -0.0275(2) 0.21223(15) 0.3476(3) 0.0501(9) Uani 1 1 d .
C27 C -0.0793(2) 0.23791(18) 0.2640(3) 0.0584(10) Uani 1 1 d .
H27A H -0.0588 0.2605 0.2347 0.070 Uiso 1 1 calc R
C28 C -0.1614(3) 0.2302(2) 0.2235(4) 0.0745(15) Uani 1 1 d .
H28A H -0.1969 0.2476 0.1656 0.089 Uiso 1 1 calc R
C29 C -0.1910(3) 0.1992(3) 0.2642(5) 0.0873(19) Uani 1 1 d .
H29A H -0.2475 0.1950 0.2363 0.105 Uiso 1 1 calc R
C30 C -0.1398(3) 0.1723(2) 0.3484(4) 0.0859(18) Uani 1 1 d .
H30A H -0.1613 0.1494 0.3756 0.103 Uiso 1 1 calc R
C31 C -0.0578(3) 0.1797(2) 0.3910(4) 0.0707(13) Uani 1 1 d .
H31A H -0.0226 0.1626 0.4496 0.085 Uiso 1 1 calc R
C32 C 0.1046(4) 0.43137(17) 0.3673(5) 0.0763(14) Uani 1 1 d .
H32A H 0.1183 0.4314 0.3040 0.092 Uiso 1 1 calc R
H32B H 0.0565 0.4500 0.3489 0.092 Uiso 1 1 calc R
C33 C 0.1747(4) 0.4529(2) 0.4626(7) 0.097(2) Uani 1 1 d .
H33A H 0.2239 0.4352 0.4761 0.116 Uiso 1 1 calc R
C34 C 0.1906(7) 0.4972(3) 0.4368(11) 0.156(4) Uani 1 1 d .
H34A H 0.2354 0.5097 0.4989 0.234 Uiso 1 1 calc R
H34B H 0.1426 0.5152 0.4197 0.234 Uiso 1 1 calc R
H34C H 0.2045 0.4964 0.3744 0.234 Uiso 1 1 calc R
C35 C 0.1614(6) 0.4519(3) 0.5635(6) 0.125(3) Uani 1 1 d .
H35A H 0.1507 0.4218 0.5785 0.188 Uiso 1 1 calc R
H35B H 0.1153 0.4703 0.5548 0.188 Uiso 1 1 calc R
H35C H 0.2093 0.4628 0.6238 0.188 Uiso 1 1 calc R
C36 C -0.0149(3) 0.35889(19) 0.4298(4) 0.0665(12) Uani 1 1 d .
H36A H -0.0331 0.3286 0.4083 0.080 Uiso 1 1 calc R
H36B H 0.0053 0.3605 0.5094 0.080 Uiso 1 1 calc R
C37 C -0.0874(3) 0.3893(2) 0.3803(5) 0.0780(14) Uani 1 1 d .
H37A H -0.0691 0.4201 0.3990 0.094 Uiso 1 1 calc R
C38 C -0.1271(4) 0.3849(3) 0.2613(5) 0.108(2) Uani 1 1 d .
H38A H -0.0878 0.3903 0.2306 0.162 Uiso 1 1 calc R
H38B H -0.1708 0.4062 0.2321 0.162 Uiso 1 1 calc R
H38C H -0.1488 0.3554 0.2424 0.162 Uiso 1 1 calc R
C39 C -0.1484(4) 0.3778(4) 0.4302(6) 0.120(3) Uani 1 1 d .
H39A H -0.1952 0.3970 0.3996 0.180 Uiso 1 1 calc R
H39B H -0.1226 0.3817 0.5086 0.180 Uiso 1 1 calc R
H39C H -0.1657 0.3474 0.4135 0.180 Uiso 1 1 calc R
C40 C 0.1726(3) 0.13172(16) 0.1847(4) 0.0591(10) Uani 1 1 d .
H40A H 0.2118 0.1546 0.1881 0.071 Uiso 1 1 calc R
H40B H 0.2010 0.1102 0.2420 0.071 Uiso 1 1 calc R
C41 C 0.1450(5) 0.1088(2) 0.0757(5) 0.0920(18) Uani 1 1 d .
H41A H 0.1041 0.0865 0.0720 0.110 Uiso 1 1 calc R
C42 C 0.2139(7) 0.0853(4) 0.0621(8) 0.160(4) Uani 1 1 d .
H42A H 0.2395 0.0649 0.1223 0.240 Uiso 1 1 calc R
H42B H 0.2535 0.1067 0.0614 0.240 Uiso 1 1 calc R
H42C H 0.1930 0.0690 -0.0061 0.240 Uiso 1 1 calc R
C43 C 0.1044(6) 0.1414(4) -0.0190(6) 0.133(3) Uani 1 1 d .
H43A H 0.0874 0.1258 -0.0878 0.200 Uiso 1 1 calc R
H43B H 0.1428 0.1643 -0.0157 0.200 Uiso 1 1 calc R
H43C H 0.0576 0.1546 -0.0131 0.200 Uiso 1 1 calc R
C44 C -0.0169(3) 0.12833(16) 0.1708(4) 0.0601(11) Uani 1 1 d .
H44A H -0.0581 0.1501 0.1671 0.072 Uiso 1 1 calc R
H44B H -0.0316 0.1174 0.0966 0.072 Uiso 1 1 calc R
C45 C -0.0226(4) 0.0903(2) 0.2394(4) 0.0804(16) Uani 1 1 d .
H45A H -0.0115 0.1023 0.3126 0.096 Uiso 1 1 calc R
C46 C 0.0384(5) 0.0565(2) 0.2539(7) 0.114(3) Uani 1 1 d .
H46A H 0.0325 0.0329 0.2985 0.170 Uiso 1 1 calc R
H46B H 0.0921 0.0694 0.2895 0.170 Uiso 1 1 calc R
H46C H 0.0312 0.0450 0.1833 0.170 Uiso 1 1 calc R
C47 C -0.1074(5) 0.0713(3) 0.1949(7) 0.120(3) Uani 1 1 d .
H47A H -0.1092 0.0469 0.2406 0.180 Uiso 1 1 calc R
H47B H -0.1218 0.0608 0.1211 0.180 Uiso 1 1 calc R
H47C H -0.1454 0.0939 0.1945 0.180 Uiso 1 1 calc R
C48 C 0.0611(4) 0.0563(3) 0.5941(7) 0.101(4) Uiso 0.50 1 d PGD
C49 C -0.0084(4) 0.0404(3) 0.5119(6) 0.067(2) Uiso 0.50 1 d PGD
H49A H -0.0050 0.0227 0.4565 0.081 Uiso 0.50 1 calc PR
C50 C -0.0830(4) 0.0503(3) 0.5107(6) 0.109(4) Uiso 0.50 1 d PG
H50A H -0.1305 0.0395 0.4546 0.131 Uiso 0.50 1 calc PR
C51 C -0.0881(5) 0.0762(3) 0.5917(8) 0.095(4) Uiso 0.50 1 d PG
H51A H -0.1390 0.0830 0.5909 0.114 Uiso 0.50 1 calc PR
C52 C -0.0185(6) 0.0921(3) 0.6739(7) 0.137(6) Uiso 0.50 1 d PG
H52A H -0.0220 0.1098 0.7292 0.164 Uiso 0.50 1 calc PR
C53 C 0.0560(5) 0.0822(3) 0.6750(7) 0.097(4) Uiso 0.50 1 d PGD
H53A H 0.1036 0.0930 0.7312 0.117 Uiso 0.50 1 calc PR
C54 C 0.1396(9) 0.0483(6) 0.5923(14) 0.132(6) Uiso 0.50 1 d PD
H54A H 0.1328 0.0306 0.5291 0.198 Uiso 0.50 1 calc PR
H54B H 0.1741 0.0328 0.6582 0.198 Uiso 0.50 1 calc PR
H54C H 0.1645 0.0762 0.5886 0.198 Uiso 0.50 1 calc PR
C55 C 0.9377(6) 0.4567(4) 0.9951(9) 0.124(5) Uiso 0.50 1 d PGD
C56 C 0.8789(7) 0.4551(4) 0.8902(8) 0.113(5) Uiso 0.50 1 d PGD
H56A H 0.8910 0.4430 0.8342 0.135 Uiso 0.50 1 calc PR
C57 C 0.8025(7) 0.4712(5) 0.8670(10) 0.155(7) Uiso 0.50 1 d PG
H57A H 0.7623 0.4701 0.7953 0.186 Uiso 0.50 1 calc PR
C58 C 0.7848(7) 0.4889(5) 0.9489(13) 0.168(9) Uiso 0.50 1 d PG
H58A H 0.7325 0.4999 0.9331 0.202 Uiso 0.50 1 calc PR
C59 C 0.8436(9) 0.4905(5) 1.0539(11) 0.161(8) Uiso 0.50 1 d PG
H59A H 0.8315 0.5026 1.1099 0.194 Uiso 0.50 1 calc PR
C60 C 0.9200(8) 0.4744(5) 1.0770(8) 0.159(8) Uiso 0.50 1 d PGD
H60A H 0.9602 0.4755 1.1488 0.191 Uiso 0.50 1 calc PR
C61 C 1.0100(9) 0.4353(6) 1.0220(12) 0.118(5) Uiso 0.50 1 d PD
H61A H 1.0132 0.4242 0.9563 0.176 Uiso 0.50 1 calc PR
H61B H 1.0136 0.4110 1.0705 0.176 Uiso 0.50 1 calc PR
H61C H 1.0543 0.4557 1.0582 0.176 Uiso 0.50 1 calc PR
C62 C 0.1341(4) 0.3738(3) 0.8570(7) 0.103(4) Uiso 0.50 1 d PGD
C63 C 0.1538(4) 0.3398(3) 0.9313(7) 0.105(4) Uiso 0.50 1 d PGD
H63A H 0.2083 0.3347 0.9785 0.126 Uiso 0.50 1 calc PR
C64 C 0.0937(6) 0.3134(3) 0.9366(7) 0.104(4) Uiso 0.50 1 d PG
H64A H 0.1072 0.2902 0.9873 0.124 Uiso 0.50 1 calc PR
C65 C 0.0140(5) 0.3208(3) 0.8675(8) 0.115(5) Uiso 0.50 1 d PG
H65A H -0.0271 0.3027 0.8711 0.139 Uiso 0.50 1 calc PR
C66 C -0.0057(4) 0.3548(3) 0.7932(7) 0.097(4) Uiso 0.50 1 d PG
H66A H -0.0602 0.3599 0.7460 0.116 Uiso 0.50 1 calc PR
C67 C 0.0544(5) 0.3813(3) 0.7880(6) 0.075(3) Uiso 0.50 1 d PGD
H67A H 0.0409 0.4045 0.7372 0.090 Uiso 0.50 1 calc PR
C68 C 0.1940(11) 0.3915(10) 0.830(2) 0.221(13) Uiso 0.50 1 d PD
H68A H 0.2469 0.3832 0.8844 0.331 Uiso 0.50 1 calc PR
H68B H 0.1892 0.4233 0.8265 0.331 Uiso 0.50 1 calc PR
H68C H 0.1877 0.3802 0.7592 0.331 Uiso 0.50 1 calc PR

loop_
_atom_site_aniso_label
_atom_site_aniso_U_11
_atom_site_aniso_U_22
_atom_site_aniso_U_33
_atom_site_aniso_U_23
_atom_site_aniso_U_13
_atom_site_aniso_U_12
Cr1 0.0289(2) 0.0492(3) 0.0339(3) 0.0013(2) 0.0074(2) 0.0027(2)
Al1 0.0465(6) 0.0565(7) 0.0499(6) -0.0051(5) 0.0120(5) 0.0050(5)
Al2 0.0372(5) 0.0545(7) 0.0368(5) -0.0032(4) 0.0077(4) -0.0044(5)
Cl1 0.0400(4) 0.0537(5) 0.0397(4) -0.0019(4) 0.0030(3) 0.0083(4)
Cl2 0.0475(5) 0.0666(6) 0.0442(5) -0.0060(4) 0.0049(4) 0.0065(4)
Cl3 0.0407(4) 0.0558(5) 0.0367(4) 0.0021(4) 0.0076(4) 0.0043(4)
N1 0.0276(13) 0.0498(17) 0.0277(12) 0.0026(11) 0.0054(11) 0.0003(11)
P1 0.0350(4) 0.0480(5) 0.0349(4) 0.0019(4) 0.0097(4) -0.0010(4)
P2 0.0278(4) 0.0607(6) 0.0309(4) 0.0005(4) 0.0067(3) -0.0009(4)
C1 0.0371(18) 0.055(2) 0.0367(17) 0.0033(15) 0.0095(15) -0.0047(15)
C2 0.0321(16) 0.055(2) 0.0299(15) 0.0004(14) 0.0093(14) -0.0008(15)
C3 0.0291(17) 0.060(2) 0.0443(19) 0.0021(16) 0.0053(15) 0.0008(15)
C4 0.0357(18) 0.062(2) 0.051(2) 0.0070(17) 0.0063(17) 0.0057(17)
C5 0.0395(19) 0.051(2) 0.0443(19) 0.0022(16) 0.0042(16) -0.0023(16)
C6 0.0353(17) 0.047(2) 0.0325(15) 0.0003(13) 0.0096(13) 0.0001(14)
C7 0.0321(17) 0.055(2) 0.0382(17) 0.0008(15) 0.0095(14) -0.0046(15)
C8 0.052(2) 0.052(2) 0.0409(18) 0.0040(16) 0.0181(17) -0.0060(17)
C9 0.093(4) 0.059(3) 0.062(3) 0.002(2) 0.000(3) -0.023(3)
C10 0.117(5) 0.063(3) 0.078(3) -0.008(3) 0.022(3) -0.025(3)
C11 0.110(5) 0.050(3) 0.099(4) 0.002(3) 0.054(4) -0.010(3)
C12 0.095(4) 0.067(3) 0.095(4) 0.038(3) 0.036(3) 0.003(3)
C13 0.059(2) 0.056(2) 0.059(2) 0.0121(19) 0.015(2) -0.004(2)
C14 0.0386(18) 0.051(2) 0.0421(18) 0.0037(16) 0.0102(16) 0.0030(15)
C15 0.071(3) 0.069(3) 0.087(3) -0.002(3) 0.047(3) -0.011(2)
C16 0.091(4) 0.092(4) 0.110(5) -0.014(3) 0.074(4) -0.014(3)
C17 0.087(4) 0.104(4) 0.083(4) -0.012(3) 0.059(3) 0.007(3)
C18 0.072(3) 0.096(4) 0.085(4) -0.031(3) 0.039(3) -0.004(3)
C19 0.053(2) 0.076(3) 0.064(3) -0.020(2) 0.023(2) -0.006(2)
C20 0.0320(17) 0.073(3) 0.0362(17) -0.0014(16) 0.0111(15) -0.0072(16)
C21 0.072(3) 0.096(4) 0.038(2) 0.007(2) 0.010(2) 0.015(3)
C22 0.091(4) 0.113(5) 0.041(2) 0.019(3) 0.014(3) 0.015(3)
C23 0.081(4) 0.113(5) 0.042(2) -0.001(3) 0.025(2) -0.005(3)
C24 0.076(3) 0.110(4) 0.053(3) -0.010(3) 0.035(3) -0.003(3)
C25 0.053(2) 0.082(3) 0.047(2) 0.000(2) 0.0185(19) 0.001(2)
C26 0.0295(17) 0.081(3) 0.0375(18) -0.0087(18) 0.0118(15) -0.0034(17)
C27 0.038(2) 0.081(3) 0.048(2) -0.008(2) 0.0089(18) 0.0049(19)
C28 0.038(2) 0.118(5) 0.053(2) -0.006(3) 0.004(2) 0.013(2)
C29 0.034(2) 0.159(6) 0.066(3) -0.018(3) 0.018(2) -0.011(3)
C30 0.046(3) 0.149(6) 0.061(3) -0.001(3) 0.020(2) -0.034(3)
C31 0.038(2) 0.119(4) 0.052(2) 0.008(3) 0.0156(19) -0.009(2)
C32 0.085(4) 0.063(3) 0.080(3) -0.009(2) 0.033(3) -0.001(3)
C33 0.077(4) 0.077(4) 0.136(6) -0.038(4) 0.042(4) -0.011(3)
C34 0.169(9) 0.088(5) 0.249(12) -0.078(7) 0.125(9) -0.043(6)
C35 0.151(7) 0.096(5) 0.094(5) -0.040(4) 0.015(5) -0.011(5)
C36 0.056(3) 0.090(3) 0.051(2) -0.006(2) 0.019(2) 0.008(2)
C37 0.063(3) 0.094(4) 0.076(3) -0.003(3) 0.029(3) 0.012(3)
C38 0.072(4) 0.166(7) 0.080(4) 0.024(4) 0.023(3) 0.044(4)
C39 0.075(4) 0.204(9) 0.089(5) -0.011(5) 0.043(4) 0.023(5)
C40 0.060(3) 0.062(3) 0.053(2) 0.0007(19) 0.021(2) 0.006(2)
C41 0.101(4) 0.104(5) 0.084(4) -0.013(3) 0.051(4) 0.012(4)
C42 0.188(10) 0.191(10) 0.138(8) -0.027(7) 0.105(8) 0.057(8)
C43 0.142(7) 0.189(9) 0.060(4) -0.022(5) 0.034(4) 0.019(6)
C44 0.046(2) 0.075(3) 0.049(2) -0.009(2) 0.0092(18) -0.019(2)
C45 0.076(3) 0.094(4) 0.062(3) -0.007(3) 0.020(3) -0.032(3)
C46 0.140(7) 0.094(5) 0.110(5) 0.026(4) 0.055(5) -0.026(5)
C47 0.109(5) 0.140(7) 0.113(5) -0.026(5) 0.047(5) -0.074(5)

loop_
_atom_type_symbol
_atom_type_description
_atom_type_scat_dispersion_real
_atom_type_scat_dispersion_imag
_atom_type_scat_source
C C 0.0033 0.0016 'International Tables Vol C Tables 4.2.6.8 and 6.1.1.4'
H H 0.0000 0.0000 'International Tables Vol C Tables 4.2.6.8 and 6.1.1.4'
N N 0.0061 0.0033 'International Tables Vol C Tables 4.2.6.8 and 6.1.1.4'
Al Al 0.0645 0.0514 'International Tables Vol C Tables 4.2.6.8 and 6.1.1.4'
P P 0.1023 0.0942 'International Tables Vol C Tables 4.2.6.8 and 6.1.1.4'
Cl Cl 0.1484 0.1585 'International Tables Vol C Tables 4.2.6.8 and 6.1.1.4'
Cr Cr 0.3209 0.6236 'International Tables Vol C Tables 4.2.6.8 and 6.1.1.4'

loop_
_geom_angle_atom_site_label_1
_geom_angle_atom_site_label_2
_geom_angle_atom_site_label_3
_geom_angle
N1 Cr1 Cl1 175.68(8)
N1 Cr1 P2 76.93(8)
Cl1 Cr1 P2 106.46(4)
N1 Cr1 P1 78.77(8)
Cl1 Cr1 P1 97.65(4)
P2 Cr1 P1 155.37(4)
N1 Cr1 Cl3 97.98(8)
Cl1 Cr1 Cl3 85.22(3)
P2 Cr1 Cl3 82.76(3)
P1 Cr1 Cl3 104.62(3)
N1 Cr1 Cl2 98.53(8)
Cl1 Cr1 Cl2 78.72(3)
P2 Cr1 Cl2 93.62(4)
P1 Cr1 Cl2 86.06(4)
Cl3 Cr1 Cl2 161.82(3)
C32 Al1 C36 122.0(2)
C32 Al1 Cl2 109.79(19)
C36 Al1 Cl2 110.60(16)
C32 Al1 Cl1 108.87(18)
C36 Al1 Cl1 106.59(16)
Cl2 Al1 Cl1 95.64(6)
C40 Al2 C44 118.3(2)
C40 Al2 C7 110.30(17)
C44 Al2 C7 110.69(18)
C40 Al2 Cl3 106.43(15)
C44 Al2 Cl3 109.12(16)
C7 Al2 Cl3 100.39(12)
Al1 Cl1 Cr1 96.13(5)
Al1 Cl2 Cr1 87.78(5)
Al2 Cl3 Cr1 97.83(4)
C6 N1 C2 119.7(3)
C6 N1 Cr1 119.8(2)
C2 N1 Cr1 120.5(2)
C14 P1 C8 103.94(18)
C14 P1 C1 103.21(18)
C8 P1 C1 106.97(18)
C14 P1 Cr1 123.87(13)
C8 P1 Cr1 122.51(14)
C1 P1 Cr1 92.31(13)
C7 P2 C26 108.64(18)
C7 P2 C20 106.68(18)
C26 P2 C20 102.29(17)
C7 P2 Cr1 92.17(13)
C26 P2 Cr1 125.60(14)
C20 P2 Cr1 119.32(13)
C2 C1 P1 109.0(2)
N1 C2 C3 121.0(3)
N1 C2 C1 117.2(3)
C3 C2 C1 121.9(3)
C4 C3 C2 119.6(3)
C3 C4 C5 119.6(4)
C6 C5 C4 119.8(4)
N1 C6 C5 120.3(3)
N1 C6 C7 117.6(3)
C5 C6 C7 122.0(3)
C6 C7 P2 108.0(3)
C6 C7 Al2 109.4(2)
P2 C7 Al2 113.06(18)
C9 C8 C13 119.4(4)
C9 C8 P1 123.2(3)
C13 C8 P1 117.4(3)
C8 C9 C10 119.9(5)
C11 C10 C9 121.0(6)
C10 C11 C12 120.0(5)
C11 C12 C13 119.9(5)
C12 C13 C8 119.7(5)
C15 C14 C19 117.5(4)
C15 C14 P1 122.0(3)
C19 C14 P1 120.5(3)
C14 C15 C16 121.3(5)
C17 C16 C15 121.2(5)
C18 C17 C16 118.9(5)
C17 C18 C19 120.2(5)
C18 C19 C14 120.8(5)
C21 C20 C25 118.6(4)
C21 C20 P2 123.6(3)
C25 C20 P2 117.8(3)
C20 C21 C22 118.8(5)
C23 C22 C21 122.9(5)
C22 C23 C24 119.5(5)
C25 C24 C23 119.5(5)
C20 C25 C24 120.6(5)
C31 C26 C27 120.0(4)
C31 C26 P2 120.4(3)
C27 C26 P2 119.5(3)
C26 C27 C28 119.4(5)
C29 C28 C27 121.1(5)
C28 C29 C30 120.8(4)
C31 C30 C29 119.1(5)
C26 C31 C30 119.6(5)
C33 C32 Al1 117.1(4)
C35 C33 C34 111.4(7)
C35 C33 C32 111.7(6)
C34 C33 C32 111.9(8)
C37 C36 Al1 115.2(4)
C38 C37 C36 111.8(5)
C38 C37 C39 109.7(5)
C36 C37 C39 108.3(5)
C41 C40 Al2 115.7(4)
C42 C41 C40 112.1(7)
C42 C41 C43 109.8(7)
C40 C41 C43 111.3(6)
C45 C44 Al2 118.0(3)
C46 C45 C44 112.4(5)
C46 C45 C47 111.9(6)
C44 C45 C47 111.3(5)
C49 C48 C53 120.0
C49 C48 C54 120.4(6)
C53 C48 C54 119.5(6)
C50 C49 C48 120.0
C49 C50 C51 120.0
C50 C51 C52 120.0
C53 C52 C51 120.0
C52 C53 C48 120.0
C61 C55 C56 120.4(7)
C61 C55 C60 119.0(7)
C56 C55 C60 120.0
C55 C56 C57 120.0
C58 C57 C56 120.0
C59 C58 C57 120.0
C60 C59 C58 120.0
C59 C60 C55 120.0
C68 C62 C63 119.0(8)
C68 C62 C67 118.3(8)
C63 C62 C67 120.0
C64 C63 C62 120.0
C63 C64 C65 120.0
C66 C65 C64 120.0
C67 C66 C65 120.0
C66 C67 C62 120.0

loop_
_geom_bond_atom_site_label_1
_geom_bond_atom_site_label_2
_geom_bond_distance
Cr1 N1 2.110(3)
Cr1 Cl1 2.4318(10)
Cr1 P2 2.4891(11)
Cr1 P1 2.4943(11)
Cr1 Cl3 2.7637(10)
Cr1 Cl2 2.8258(12)
Al1 C32 1.962(6)
Al1 C36 1.989(5)
Al1 Cl2 2.2153(16)
Al1 Cl1 2.3022(15)
Al2 C40 1.976(5)
Al2 C44 1.974(4)
Al2 C7 2.073(4)
Al2 Cl3 2.2632(15)
N1 C6 1.356(5)
N1 C2 1.362(4)
P1 C14 1.811(4)
P1 C8 1.822(4)
P1 C1 1.835(4)
P2 C7 1.818(4)
P2 C26 1.820(4)
P2 C20 1.837(4)
C1 C2 1.501(6)
C2 C3 1.385(5)
C3 C4 1.368(6)
C4 C5 1.379(6)
C5 C6 1.392(5)
C6 C7 1.488(5)
C8 C9 1.376(6)
C8 C13 1.383(6)
C9 C10 1.370(8)
C10 C11 1.353(9)
C11 C12 1.372(9)
C12 C13 1.384(7)
C14 C15 1.378(6)
C14 C19 1.393(6)
C15 C16 1.366(8)
C16 C17 1.368(9)
C17 C18 1.374(9)
C18 C19 1.387(7)
C20 C21 1.366(7)
C20 C25 1.378(7)
C21 C22 1.394(7)
C22 C23 1.302(9)
C23 C24 1.374(9)
C24 C25 1.382(7)
C26 C31 1.385(7)
C26 C27 1.385(6)
C27 C28 1.390(7)
C28 C29 1.321(9)
C29 C30 1.410(9)
C30 C31 1.385(7)
C32 C33 1.546(8)
C33 C35 1.489(12)
C33 C34 1.461(12)
C36 C37 1.530(7)
C37 C38 1.482(9)
C37 C39 1.565(9)
C40 C41 1.524(8)
C41 C42 1.527(11)
C41 C43 1.554(12)
C44 C45 1.522(8)
C45 C46 1.473(10)
C45 C47 1.528(8)
C48 C49 1.3900
C48 C53 1.3900
C48 C54 1.465(15)
C49 C50 1.3900
C50 C51 1.3900
C51 C52 1.3900
C52 C53 1.3900
C55 C61 1.381(14)
C55 C56 1.3900
C55 C60 1.3900
C56 C57 1.3900
C57 C58 1.3900
C58 C59 1.3900
C59 C60 1.3900
C62 C68 1.399(18)
C62 C63 1.3900
C62 C67 1.3900
C63 C64 1.3900
C64 C65 1.3900
C65 C66 1.3900
C66 C67 1.3900

loop_
_geom_torsion_atom_site_label_1
_geom_torsion_atom_site_label_2
_geom_torsion_atom_site_label_3
_geom_torsion_atom_site_label_4
_geom_torsion
C32 Al1 Cl1 Cr1 124.68(19)
C36 Al1 Cl1 Cr1 -101.94(17)
Cl2 Al1 Cl1 Cr1 11.53(6)
N1 Cr1 Cl1 Al1 -59.8(11)
P2 Cr1 Cl1 Al1 81.32(5)
P1 Cr1 Cl1 Al1 -93.55(5)
Cl3 Cr1 Cl1 Al1 162.31(5)
Cl2 Cr1 Cl1 Al1 -9.15(5)
C32 Al1 Cl2 Cr1 -122.25(19)
C36 Al1 Cl2 Cr1 100.25(17)
Cl1 Al1 Cl2 Cr1 -9.85(5)
N1 Cr1 Cl2 Al1 -173.91(9)
Cl1 Cr1 Cl2 Al1 9.46(5)
P2 Cr1 Cl2 Al1 -96.61(5)
P1 Cr1 Cl2 Al1 108.08(5)
Cl3 Cr1 Cl2 Al1 -18.87(14)
C40 Al2 Cl3 Cr1 -102.24(15)
C44 Al2 Cl3 Cr1 129.04(16)
C7 Al2 Cl3 Cr1 12.70(11)
N1 Cr1 Cl3 Al2 33.25(9)
Cl1 Cr1 Cl3 Al2 -149.67(5)
P2 Cr1 Cl3 Al2 -42.38(5)
P1 Cr1 Cl3 Al2 113.65(5)
Cl2 Cr1 Cl3 Al2 -121.83(12)
Cl1 Cr1 N1 C6 170.6(9)
P2 Cr1 N1 C6 28.8(2)
P1 Cr1 N1 C6 -155.2(3)
Cl3 Cr1 N1 C6 -51.8(2)
Cl2 Cr1 N1 C6 120.5(2)
Cl1 Cr1 N1 C2 -11.5(13)
P2 Cr1 N1 C2 -153.3(3)
P1 Cr1 N1 C2 22.7(2)
Cl3 Cr1 N1 C2 126.1(2)
Cl2 Cr1 N1 C2 -61.5(2)
N1 Cr1 P1 C14 74.02(17)
Cl1 Cr1 P1 C14 -108.43(15)
P2 Cr1 P1 C14 83.44(17)
Cl3 Cr1 P1 C14 -21.41(15)
Cl2 Cr1 P1 C14 173.53(15)
N1 Cr1 P1 C8 -145.45(17)
Cl1 Cr1 P1 C8 32.10(15)
P2 Cr1 P1 C8 -136.03(16)
Cl3 Cr1 P1 C8 119.13(15)
Cl2 Cr1 P1 C8 -45.94(15)
N1 Cr1 P1 C1 -33.60(15)
Cl1 Cr1 P1 C1 143.95(14)
P2 Cr1 P1 C1 -24.18(17)
Cl3 Cr1 P1 C1 -129.02(14)
Cl2 Cr1 P1 C1 65.91(14)
N1 Cr1 P2 C7 -37.40(13)
Cl1 Cr1 P2 C7 145.38(11)
P1 Cr1 P2 C7 -46.89(14)
Cl3 Cr1 P2 C7 62.57(11)
Cl2 Cr1 P2 C7 -135.32(11)
N1 Cr1 P2 C26 -152.26(18)
Cl1 Cr1 P2 C26 30.53(17)
P1 Cr1 P2 C26 -161.75(17)
Cl3 Cr1 P2 C26 -52.28(17)
Cl2 Cr1 P2 C26 109.82(17)
N1 Cr1 P2 C20 73.13(17)
Cl1 Cr1 P2 C20 -104.09(16)
P1 Cr1 P2 C20 63.64(19)
Cl3 Cr1 P2 C20 173.10(16)
Cl2 Cr1 P2 C20 -24.80(16)
C14 P1 C1 C2 -79.3(3)
C8 P1 C1 C2 171.4(3)
Cr1 P1 C1 C2 46.3(3)
C6 N1 C2 C3 1.5(5)
Cr1 N1 C2 C3 -176.4(3)
C6 N1 C2 C1 -178.6(3)
Cr1 N1 C2 C1 3.4(4)
P1 C1 C2 N1 -39.1(4)
P1 C1 C2 C3 140.8(3)
N1 C2 C3 C4 -0.3(6)
C1 C2 C3 C4 179.9(4)
C2 C3 C4 C5 -1.1(6)
C3 C4 C5 C6 1.2(6)
C2 N1 C6 C5 -1.3(5)
Cr1 N1 C6 C5 176.6(3)
C2 N1 C6 C7 178.8(3)
Cr1 N1 C6 C7 -3.3(4)
C4 C5 C6 N1 0.0(6)
C4 C5 C6 C7 179.8(4)
N1 C6 C7 P2 -36.5(4)
C5 C6 C7 P2 143.6(3)
N1 C6 C7 Al2 86.9(3)
C5 C6 C7 Al2 -92.9(4)
C26 P2 C7 C6 177.1(2)
C20 P2 C7 C6 -73.3(3)
Cr1 P2 C7 C6 48.2(2)
C26 P2 C7 Al2 55.9(2)
C20 P2 C7 Al2 165.50(18)
Cr1 P2 C7 Al2 -72.97(17)
C40 Al2 C7 C6 29.8(3)
C44 Al2 C7 C6 162.6(3)
Cl3 Al2 C7 C6 -82.2(3)
C40 Al2 C7 P2 150.2(2)
C44 Al2 C7 P2 -76.9(3)
Cl3 Al2 C7 P2 38.24(19)
C14 P1 C8 C9 -98.6(5)
C1 P1 C8 C9 10.2(5)
Cr1 P1 C8 C9 114.4(4)
C14 P1 C8 C13 79.0(4)
C1 P1 C8 C13 -172.2(4)
Cr1 P1 C8 C13 -68.0(4)
C13 C8 C9 C10 -0.3(9)
P1 C8 C9 C10 177.3(5)
C8 C9 C10 C11 -0.1(11)
C9 C10 C11 C12 0.3(11)
C10 C11 C12 C13 -0.2(10)
C11 C12 C13 C8 -0.2(9)
C9 C8 C13 C12 0.4(8)
P1 C8 C13 C12 -177.3(4)
C8 P1 C14 C15 33.3(4)
C1 P1 C14 C15 -78.3(4)
Cr1 P1 C14 C15 179.8(3)
C8 P1 C14 C19 -146.0(4)
C1 P1 C14 C19 102.4(4)
Cr1 P1 C14 C19 0.5(4)
C19 C14 C15 C16 -2.3(8)
P1 C14 C15 C16 178.4(5)
C14 C15 C16 C17 2.9(10)
C15 C16 C17 C18 -2.4(11)
C16 C17 C18 C19 1.4(10)
C17 C18 C19 C14 -1.0(9)
C15 C14 C19 C18 1.4(7)
P1 C14 C19 C18 -179.3(4)
C7 P2 C20 C21 -5.1(4)
C26 P2 C20 C21 108.9(4)
Cr1 P2 C20 C21 -107.5(4)
C7 P2 C20 C25 174.9(3)
C26 P2 C20 C25 -71.1(4)
Cr1 P2 C20 C25 72.6(4)
C25 C20 C21 C22 1.4(8)
P2 C20 C21 C22 -178.5(4)
C20 C21 C22 C23 0.8(10)
C21 C22 C23 C24 -2.4(10)
C22 C23 C24 C25 1.8(9)
C21 C20 C25 C24 -1.9(7)
P2 C20 C25 C24 178.0(4)
C23 C24 C25 C20 0.3(8)
C7 P2 C26 C31 65.9(4)
C20 P2 C26 C31 -46.7(4)
Cr1 P2 C26 C31 172.8(3)
C7 P2 C26 C27 -116.7(4)
C20 P2 C26 C27 130.8(3)
Cr1 P2 C26 C27 -9.8(4)
C31 C26 C27 C28 -0.9(7)
P2 C26 C27 C28 -178.4(4)
C26 C27 C28 C29 0.8(8)
C27 C28 C29 C30 -1.5(9)
C28 C29 C30 C31 2.3(10)
C27 C26 C31 C30 1.7(8)
P2 C26 C31 C30 179.2(5)
C29 C30 C31 C26 -2.4(9)
C36 Al1 C32 C33 98.0(5)
Cl2 Al1 C32 C33 -33.8(5)
Cl1 Al1 C32 C33 -137.2(4)
Al1 C32 C33 C35 -54.4(7)
Al1 C32 C33 C34 179.9(5)
C32 Al1 C36 C37 35.7(5)
Cl2 Al1 C36 C37 167.1(3)
Cl1 Al1 C36 C37 -90.1(4)
Al1 C36 C37 C38 64.8(7)
Al1 C36 C37 C39 -174.2(5)
C44 Al2 C40 C41 38.3(5)
C7 Al2 C40 C41 167.1(4)
Cl3 Al2 C40 C41 -84.9(4)
Al2 C40 C41 C42 -174.9(6)
Al2 C40 C41 C43 61.7(7)
C40 Al2 C44 C45 78.7(5)
C7 Al2 C44 C45 -49.9(5)
Cl3 Al2 C44 C45 -159.5(4)
Al2 C44 C45 C46 -55.5(6)
Al2 C44 C45 C47 178.1(5)
C53 C48 C49 C50 0.0
C54 C48 C49 C50 -176.1(12)
C48 C49 C50 C51 0.0
C49 C50 C51 C52 0.0
C50 C51 C52 C53 0.0
C51 C52 C53 C48 0.0
C49 C48 C53 C52 0.0
C54 C48 C53 C52 176.1(12)
C61 C55 C56 C57 170.7(14)
C60 C55 C56 C57 0.0
C55 C56 C57 C58 0.0
C56 C57 C58 C59 0.0
C57 C58 C59 C60 0.0
C58 C59 C60 C55 0.0
C61 C55 C60 C59 -170.8(14)
C56 C55 C60 C59 0.0
C68 C62 C63 C64 -161.0(19)
C67 C62 C63 C64 0.0
C62 C63 C64 C65 0.0
C63 C64 C65 C66 0.0
C64 C65 C66 C67 0.0
C65 C66 C67 C62 0.0
C68 C62 C67 C66 161.1(19)
C63 C62 C67 C66 0.0
